data_1562063
loop_
_publ_author_name
'Yang, Gao-Shan'
'Liu, Chong-Bo'
'Liu, Hong'
'Robbins, Julianne'
'Zhang, Z. John'
'Yin, Hong-Shan'
'Wen, Hui-Liang'
'Wang, Yu-Hua'

_publ_section_title
;
 Rational assembly of Pb(II)/Cd(II)/Mn(II) coordination polymers based on
 flexible V-shaped dicarboxylate ligand: Syntheses, helical structures and
 properties
;
_journal_name_full 'Journal of Solid State Chemistry'
_journal_page_first 391
_journal_page_last 401
_journal_paper_doi 10.1016/j.jssc.2014.12.013
_journal_volume 225
_journal_year 2015
_chemical_formula_sum 'C29 H22 Cd F6 N2 O7'
_chemical_formula_weight 736.89
_space_group_IT_number 14
_space_group_name_Hall '-P 2ybc'
_space_group_name_H-M_alt 'P 1 21/c 1'
_symmetry_cell_setting monoclinic
_symmetry_space_group_name_H-M 'P 1 21/c 1'
_atom_sites_solution_hydrogens geom
_atom_sites_solution_primary direct
_atom_sites_solution_secondary difmap
_audit_creation_method SHELXL-97
_cell_angle_alpha 90.00
_cell_angle_beta 102.5300(10)
_cell_angle_gamma 90.00
_cell_formula_units_Z 4
_cell_length_a 15.6210(9)
_cell_length_b 7.5954(4)
_cell_length_c 23.4798(14)
_cell_measurement_reflns_used 4366
_cell_measurement_temperature 296(2)
_cell_measurement_theta_max 26.72
_cell_measurement_theta_min 2.44
_cell_volume 2719.5(3)
_computing_cell_refinement 'Bruker SAINT'
_computing_data_collection 'Bruker APEX2'
_computing_data_reduction 'Bruker SAINT'
_computing_molecular_graphics 'Bruker SHELXTL'
_computing_publication_material 'Bruker SHELXTL'
_computing_structure_refinement 'SHELXL-97 (Sheldrick, 2008)'
_computing_structure_solution 'SHELXS-97 (Sheldrick, 2008)'
_diffrn_ambient_temperature 296(2)
_diffrn_measured_fraction_theta_full 0.999
_diffrn_measured_fraction_theta_max 0.999
_diffrn_measurement_device_type 'Bruker APEX-II CCD'
_diffrn_measurement_method '\f and \w scans'
_diffrn_radiation_monochromator graphite
_diffrn_radiation_source 'fine-focus sealed tube'
_diffrn_radiation_type MoK\a
_diffrn_radiation_wavelength 0.71073
_diffrn_reflns_av_R_equivalents 0.0471
_diffrn_reflns_av_sigmaI/netI 0.0433
_diffrn_reflns_limit_h_max 18
_diffrn_reflns_limit_h_min -18
_diffrn_reflns_limit_k_max 9
_diffrn_reflns_limit_k_min -9
_diffrn_reflns_limit_l_max 28
_diffrn_reflns_limit_l_min -25
_diffrn_reflns_number 20185
_diffrn_reflns_theta_full 25.50
_diffrn_reflns_theta_max 25.50
_diffrn_reflns_theta_min 2.44
_exptl_absorpt_coefficient_mu 0.898
_exptl_absorpt_correction_T_max 0.8551
_exptl_absorpt_correction_T_min 0.8201
_exptl_absorpt_correction_type multi-scan
_exptl_absorpt_process_details sadabs
_exptl_crystal_colour colourless
_exptl_crystal_density_diffrn 1.800
_exptl_crystal_density_method 'not measured'
_exptl_crystal_description block
_exptl_crystal_F_000 1472
_exptl_crystal_size_max 0.23
_exptl_crystal_size_mid 0.20
_exptl_crystal_size_min 0.18
_refine_diff_density_max 0.543
_refine_diff_density_min -0.717
_refine_diff_density_rms 0.077
_refine_ls_extinction_method none
_refine_ls_goodness_of_fit_ref 1.018
_refine_ls_hydrogen_treatment mixed
_refine_ls_matrix_type full
_refine_ls_number_parameters 406
_refine_ls_number_reflns 5057
_refine_ls_number_restraints 3
_refine_ls_restrained_S_all 1.018
_refine_ls_R_factor_all 0.0552
_refine_ls_R_factor_gt 0.0327
_refine_ls_shift/su_max 0.003
_refine_ls_shift/su_mean 0.000
_refine_ls_structure_factor_coef Fsqd
_refine_ls_weighting_details 'calc w=1/[\s^2^(Fo^2^)+(0.0309P)^2^+2.7992P] where P=(Fo^2^+2Fc^2^)/3'
_refine_ls_weighting_scheme calc
_refine_ls_wR_factor_gt 0.0703
_refine_ls_wR_factor_ref 0.0790
_reflns_number_gt 3790
_reflns_number_total 5057
_reflns_threshold_expression >2sigma(I)
_cod_data_source_file JSSC-2015-225-391.cif
_cod_data_source_block 5
_cod_depositor_comments
;
The following automatic conversions were performed:

data item '_symmetry_cell_setting' value 'Monoclinic' was changed to
'monoclinic' in accordance with the built-in table derived from the
CIF Core dictionary named 'cif_core.dic' version 2.4.5 last updated
on 2014-11-21.

Automatic conversion script
Id: cif_fix_values 8369 2020-08-20 11:38:08Z andrius 
;
_cod_original_sg_symbol_H-M P2(1)/c
_cod_database_code 1562063

loop_
_symmetry_equiv_pos_as_xyz
'x, y, z'
'-x, y+1/2, -z+1/2'
'-x, -y, -z'
'x, -y-1/2, z-1/2'

loop_
_atom_site_label
_atom_site_type_symbol
_atom_site_fract_x
_atom_site_fract_y
_atom_site_fract_z
_atom_site_U_iso_or_equiv
_atom_site_adp_type
_atom_site_occupancy
_atom_site_symmetry_multiplicity
_atom_site_calc_flag
_atom_site_refinement_flags
_atom_site_disorder_assembly
_atom_site_disorder_group
C1 C 0.5891(2) 0.8109(5) 0.52845(15) 0.0285(8) Uani 1 1 d . . .
C2 C 0.6745(2) 0.7886(5) 0.57327(14) 0.0305(8) Uani 1 1 d . . .
H2A H 0.7057 0.6857 0.5640 0.037 Uiso 1 1 calc R . .
H2B H 0.7115 0.8910 0.5732 0.037 Uiso 1 1 calc R . .
C3 C 0.7204(2) 0.7221(5) 0.67456(15) 0.0305(8) Uani 1 1 d . . .
C4 C 0.6982(2) 0.7060(5) 0.72837(15) 0.0355(9) Uani 1 1 d . . .
H4 H 0.6407 0.7271 0.7314 0.043 Uiso 1 1 calc R . .
C5 C 0.7594(2) 0.6595(5) 0.77723(15) 0.0327(9) Uani 1 1 d . . .
H5 H 0.7429 0.6506 0.8129 0.039 Uiso 1 1 calc R . .
C6 C 0.8459(2) 0.6255(5) 0.77413(14) 0.0263(8) Uani 1 1 d . . .
C7 C 0.8673(2) 0.6410(5) 0.72008(15) 0.0307(8) Uani 1 1 d . . .
H7 H 0.9245 0.6176 0.7169 0.037 Uiso 1 1 calc R . .
C8 C 0.8060(2) 0.6902(5) 0.67056(15) 0.0337(9) Uani 1 1 d . . .
H8 H 0.8224 0.7016 0.6350 0.040 Uiso 1 1 calc R . .
C9 C 0.9116(2) 0.5606(5) 0.82916(14) 0.0262(8) Uani 1 1 d . . .
C10 C 1.0080(2) 0.5956(5) 0.82612(15) 0.0314(9) Uani 1 1 d . . .
C11 C 0.8993(2) 0.3602(5) 0.83211(16) 0.0346(9) Uani 1 1 d . . .
C12 C 0.8984(2) 0.6532(5) 0.88543(14) 0.0265(8) Uani 1 1 d . . .
C13 C 0.8888(2) 0.8348(5) 0.88588(15) 0.0293(8) Uani 1 1 d . . .
H13 H 0.8864 0.8970 0.8515 0.035 Uiso 1 1 calc R . .
C14 C 0.8828(2) 0.9262(5) 0.93561(15) 0.0310(8) Uani 1 1 d . . .
H14 H 0.8767 1.0480 0.9346 0.037 Uiso 1 1 calc R . .
C15 C 0.8859(2) 0.8349(5) 0.98695(15) 0.0289(9) Uani 1 1 d . . .
C16 C 0.8938(3) 0.6552(5) 0.98710(16) 0.0395(10) Uani 1 1 d . . .
H16 H 0.8946 0.5932 1.0214 0.047 Uiso 1 1 calc R . .
C17 C 0.9006(3) 0.5651(5) 0.93747(16) 0.0377(9) Uani 1 1 d . . .
H17 H 0.9067 0.4433 0.9388 0.045 Uiso 1 1 calc R . .
C18 C 0.8729(2) 1.0945(5) 1.04259(17) 0.0371(9) Uani 1 1 d . . .
H18A H 0.9110 1.1505 1.0204 0.045 Uiso 1 1 calc R . .
H18B H 0.8919 1.1314 1.0829 0.045 Uiso 1 1 calc R . .
C19 C 0.7804(2) 1.1591(5) 1.01979(14) 0.0293(8) Uani 1 1 d . . .
C20 C 0.3157(2) 0.7868(6) 0.36458(15) 0.0374(9) Uani 1 1 d . . .
H20 H 0.2650 0.8239 0.3757 0.045 Uiso 1 1 calc R . .
C21 C 0.3168(2) 0.7869(6) 0.30630(15) 0.0367(9) Uani 1 1 d . . .
H21 H 0.2678 0.8248 0.2790 0.044 Uiso 1 1 calc R . .
C22 C 0.3911(2) 0.7302(5) 0.28817(15) 0.0295(8) Uani 1 1 d . . .
C23 C 0.4600(2) 0.6724(5) 0.33133(16) 0.0378(10) Uani 1 1 d . . .
H23 H 0.5107 0.6301 0.3213 0.045 Uiso 1 1 calc R . .
C24 C 0.4545(2) 0.6769(5) 0.38870(16) 0.0370(10) Uani 1 1 d . . .
H24 H 0.5020 0.6369 0.4167 0.044 Uiso 1 1 calc R . .
C25 C 0.3949(2) 0.7335(5) 0.22568(15) 0.0294(8) Uani 1 1 d . . .
C26 C 0.3493(2) 0.8595(5) 0.18808(15) 0.0340(9) Uani 1 1 d . . .
H26 H 0.3181 0.9473 0.2023 0.041 Uiso 1 1 calc R . .
C27 C 0.3505(2) 0.8540(5) 0.12940(16) 0.0352(9) Uani 1 1 d . . .
H27 H 0.3194 0.9393 0.1049 0.042 Uiso 1 1 calc R . .
C28 C 0.4403(3) 0.6170(6) 0.14251(16) 0.0467(11) Uani 1 1 d . . .
H28 H 0.4735 0.5348 0.1274 0.056 Uiso 1 1 calc R . .
C29 C 0.4420(3) 0.6118(6) 0.20154(16) 0.0425(10) Uani 1 1 d . . .
H29 H 0.4749 0.5264 0.2249 0.051 Uiso 1 1 calc R . .
Cd1 Cd 0.386023(16) 0.78328(4) 0.505336(11) 0.02904(9) Uani 1 1 d . . .
F1 F 1.03492(13) 0.4992(3) 0.78561(9) 0.0415(5) Uani 1 1 d . . .
F2 F 1.01996(13) 0.7642(3) 0.81395(9) 0.0375(5) Uani 1 1 d . . .
F3 F 1.06339(13) 0.5606(3) 0.87669(9) 0.0427(6) Uani 1 1 d . . .
F4 F 0.96222(15) 0.2778(3) 0.87033(10) 0.0463(6) Uani 1 1 d . . .
F5 F 0.82317(15) 0.3198(3) 0.84624(10) 0.0467(6) Uani 1 1 d . . .
F6 F 0.89666(16) 0.2822(3) 0.78051(10) 0.0475(6) Uani 1 1 d . . .
N1 N 0.38418(19) 0.7360(4) 0.40625(12) 0.0326(7) Uani 1 1 d . . .
N2 N 0.39395(19) 0.7327(4) 0.10631(12) 0.0358(8) Uani 1 1 d . . .
O1 O 0.52777(15) 0.7109(4) 0.53314(11) 0.0378(6) Uani 1 1 d . . .
O2 O 0.58669(15) 0.9221(3) 0.48835(10) 0.0352(6) Uani 1 1 d . . .
O3 O 0.65387(15) 0.7683(4) 0.62908(10) 0.0386(7) Uani 1 1 d . . .
O4 O 0.88301(16) 0.9097(4) 1.03966(10) 0.0374(6) Uani 1 1 d . . .
O5 O 0.71999(15) 1.0512(3) 1.00206(11) 0.0352(6) Uani 1 1 d . . .
O6 O 0.76854(16) 1.3218(3) 1.02220(12) 0.0393(7) Uani 1 1 d . . .
O7 O 0.6781(3) 0.7822(7) 0.4026(2) 0.137(2) Uani 1 1 d D . .
H1W H 0.6504 0.8149 0.4282 0.206 Uiso 1 1 d RD . .
H2W H 0.7309 0.7640 0.4196 0.206 Uiso 1 1 d RD . .

loop_
_atom_site_aniso_label
_atom_site_aniso_U_11
_atom_site_aniso_U_22
_atom_site_aniso_U_33
_atom_site_aniso_U_23
_atom_site_aniso_U_13
_atom_site_aniso_U_12
C1 0.0308(18) 0.034(2) 0.0202(19) -0.0035(17) 0.0049(14) 0.0019(17)
C2 0.0288(17) 0.039(2) 0.0229(18) 0.0030(17) 0.0031(14) -0.0007(17)
C3 0.0315(18) 0.035(2) 0.0229(19) 0.0022(17) 0.0021(14) 0.0004(17)
C4 0.0290(18) 0.050(3) 0.028(2) 0.0013(19) 0.0068(15) 0.0048(18)
C5 0.0339(19) 0.044(3) 0.0211(19) 0.0022(17) 0.0080(15) -0.0002(17)
C6 0.0312(18) 0.028(2) 0.0176(18) 0.0008(15) 0.0006(14) -0.0013(16)
C7 0.0272(18) 0.041(2) 0.024(2) 0.0014(17) 0.0063(15) 0.0013(16)
C8 0.0350(19) 0.046(3) 0.0189(19) 0.0036(17) 0.0044(15) -0.0020(18)
C9 0.0296(18) 0.028(2) 0.0199(19) 0.0014(15) 0.0024(14) 0.0008(15)
C10 0.0328(19) 0.038(2) 0.0210(19) 0.0002(17) 0.0005(15) 0.0004(17)
C11 0.041(2) 0.034(2) 0.028(2) -0.0029(18) 0.0051(17) -0.0022(18)
C12 0.0309(18) 0.030(2) 0.0175(18) 0.0026(15) 0.0026(14) 0.0001(15)
C13 0.0361(19) 0.030(2) 0.0210(19) 0.0084(16) 0.0048(15) 0.0027(16)
C14 0.038(2) 0.026(2) 0.029(2) 0.0003(17) 0.0085(16) 0.0024(16)
C15 0.0277(18) 0.036(2) 0.0224(19) 0.0015(16) 0.0048(15) 0.0064(16)
C16 0.057(3) 0.038(3) 0.023(2) 0.0103(17) 0.0092(18) 0.0104(19)
C17 0.058(2) 0.028(2) 0.027(2) 0.0051(17) 0.0083(18) 0.0104(19)
C18 0.036(2) 0.045(3) 0.029(2) -0.0097(19) 0.0045(16) 0.0033(18)
C19 0.0326(19) 0.040(3) 0.0168(19) 0.0000(16) 0.0089(15) 0.0044(18)
C20 0.0324(19) 0.057(3) 0.024(2) -0.0054(19) 0.0067(15) -0.0015(19)
C21 0.0318(19) 0.055(3) 0.0210(19) -0.0030(19) 0.0013(15) 0.0005(19)
C22 0.0356(19) 0.033(2) 0.0197(18) -0.0041(16) 0.0053(14) -0.0050(17)
C23 0.038(2) 0.050(3) 0.026(2) 0.0003(18) 0.0105(17) 0.0103(19)
C24 0.038(2) 0.049(3) 0.022(2) -0.0017(18) 0.0031(16) 0.0040(18)
C25 0.0301(18) 0.038(2) 0.0203(18) -0.0015(16) 0.0050(14) -0.0013(16)
C26 0.040(2) 0.038(2) 0.024(2) -0.0054(17) 0.0083(16) 0.0024(18)
C27 0.042(2) 0.041(2) 0.021(2) 0.0007(17) 0.0034(16) 0.0027(18)
C28 0.059(3) 0.058(3) 0.025(2) -0.004(2) 0.014(2) 0.020(2)
C29 0.048(2) 0.058(3) 0.021(2) 0.0053(19) 0.0063(17) 0.016(2)
Cd1 0.02980(14) 0.04187(17) 0.01505(13) 0.00117(13) 0.00397(9) -0.00646(13)
F1 0.0369(12) 0.0531(15) 0.0353(13) -0.0064(11) 0.0099(10) 0.0074(10)
F2 0.0410(12) 0.0352(14) 0.0370(12) 0.0042(10) 0.0102(9) -0.0068(10)
F3 0.0354(12) 0.0591(16) 0.0283(12) 0.0057(11) -0.0051(9) 0.0019(11)
F4 0.0574(14) 0.0342(13) 0.0429(14) 0.0084(11) 0.0015(11) 0.0075(11)
F5 0.0504(13) 0.0425(15) 0.0502(15) 0.0002(12) 0.0174(11) -0.0145(11)
F6 0.0706(15) 0.0375(13) 0.0349(13) -0.0119(11) 0.0128(11) -0.0044(12)
N1 0.0384(16) 0.041(2) 0.0187(15) -0.0017(14) 0.0070(13) -0.0048(15)
N2 0.0353(16) 0.051(2) 0.0215(16) -0.0007(15) 0.0067(13) 0.0043(16)
O1 0.0320(13) 0.0457(17) 0.0328(15) 0.0079(13) 0.0009(11) -0.0065(13)
O2 0.0413(15) 0.0391(17) 0.0227(14) 0.0055(12) 0.0016(11) -0.0025(12)
O3 0.0304(13) 0.066(2) 0.0185(13) 0.0060(13) 0.0029(10) 0.0088(13)
O4 0.0472(15) 0.0432(18) 0.0207(14) -0.0033(12) 0.0049(11) 0.0153(13)
O5 0.0313(14) 0.0413(17) 0.0313(15) 0.0004(12) 0.0032(11) -0.0016(12)
O6 0.0371(14) 0.0337(19) 0.0473(17) -0.0023(13) 0.0097(12) 0.0030(12)
O7 0.109(4) 0.193(6) 0.115(4) -0.010(4) 0.037(3) 0.027(4)

loop_
_atom_type_symbol
_atom_type_description
_atom_type_scat_dispersion_real
_atom_type_scat_dispersion_imag
_atom_type_scat_source
C C 0.0033 0.0016 'International Tables Vol C Tables 4.2.6.8 and 6.1.1.4'
H H 0.0000 0.0000 'International Tables Vol C Tables 4.2.6.8 and 6.1.1.4'
N N 0.0061 0.0033 'International Tables Vol C Tables 4.2.6.8 and 6.1.1.4'
O O 0.0106 0.0060 'International Tables Vol C Tables 4.2.6.8 and 6.1.1.4'
F F 0.0171 0.0103 'International Tables Vol C Tables 4.2.6.8 and 6.1.1.4'
Cd Cd -0.8075 1.2024 'International Tables Vol C Tables 4.2.6.8 and 6.1.1.4'

loop_
_geom_angle_atom_site_label_1
_geom_angle_atom_site_label_2
_geom_angle_atom_site_label_3
_geom_angle
_geom_angle_site_symmetry_1
_geom_angle_site_symmetry_3
O1 C1 O2 125.1(3) . .
O1 C1 C2 116.6(3) . .
O2 C1 C2 118.2(3) . .
O3 C2 C1 108.1(3) . .
O3 C3 C8 125.1(3) . .
O3 C3 C4 115.9(3) . .
C8 C3 C4 118.9(3) . .
C5 C4 C3 121.3(3) . .
C4 C5 C6 120.8(3) . .
C7 C6 C5 117.5(3) . .
C7 C6 C9 123.0(3) . .
C5 C6 C9 119.4(3) . .
C6 C7 C8 122.1(3) . .
C3 C8 C7 119.5(3) . .
C11 C9 C12 111.7(3) . .
C11 C9 C6 106.7(3) . .
C12 C9 C6 112.4(3) . .
C11 C9 C10 107.7(3) . .
C12 C9 C10 105.8(3) . .
C6 C9 C10 112.5(3) . .
F2 C10 F1 107.0(3) . .
F2 C10 F3 106.7(3) . .
F1 C10 F3 106.3(3) . .
F2 C10 C9 111.0(3) . .
F1 C10 C9 113.5(3) . .
F3 C10 C9 112.0(3) . .
F5 C11 F4 106.9(3) . .
F5 C11 F6 105.5(3) . .
F4 C11 F6 105.9(3) . .
F5 C11 C9 111.3(3) . .
F4 C11 C9 114.5(3) . .
F6 C11 C9 112.1(3) . .
C17 C12 C13 117.1(3) . .
C17 C12 C9 123.4(3) . .
C13 C12 C9 119.5(3) . .
C14 C13 C12 122.3(3) . .
C15 C14 C13 119.3(4) . .
C16 C15 O4 115.5(3) . .
C16 C15 C14 119.2(3) . .
O4 C15 C14 125.3(3) . .
C15 C16 C17 121.1(4) . .
C16 C17 C12 121.0(4) . .
O4 C18 C19 114.4(3) . .
O5 C19 O6 123.6(3) . .
O5 C19 C18 120.0(4) . .
O6 C19 C18 116.4(3) . .
O5 C19 Cd1 62.37(18) . 2_656
O6 C19 Cd1 61.42(18) . 2_656
C18 C19 Cd1 172.0(2) . 2_656
N1 C20 C21 123.3(3) . .
C20 C21 C22 119.8(3) . .
C23 C22 C21 116.4(3) . .
C23 C22 C25 122.7(3) . .
C21 C22 C25 121.0(3) . .
C24 C23 C22 120.5(3) . .
N1 C24 C23 123.1(3) . .
C29 C25 C26 116.5(3) . .
C29 C25 C22 122.4(3) . .
C26 C25 C22 121.0(3) . .
C25 C26 C27 119.8(4) . .
N2 C27 C26 123.1(4) . .
N2 C28 C29 123.5(4) . .
C25 C29 C28 119.9(4) . .
O1 Cd1 O2 93.62(9) . 3_676
O1 Cd1 N1 92.87(10) . .
O2 Cd1 N1 100.18(10) 3_676 .
O1 Cd1 N2 81.99(10) . 4_576
O2 Cd1 N2 90.97(10) 3_676 4_576
N1 Cd1 N2 168.03(11) . 4_576
O1 Cd1 O6 172.68(9) . 2_646
O2 Cd1 O6 93.52(9) 3_676 2_646
N1 Cd1 O6 87.47(10) . 2_646
N2 Cd1 O6 96.25(10) 4_576 2_646
O1 Cd1 O5 117.68(9) . 2_646
O2 Cd1 O5 147.50(9) 3_676 2_646
N1 Cd1 O5 87.48(9) . 2_646
N2 Cd1 O5 85.39(10) 4_576 2_646
O6 Cd1 O5 55.01(9) 2_646 2_646
O1 Cd1 C19 145.16(11) . 2_646
O2 Cd1 C19 120.93(11) 3_676 2_646
N1 Cd1 C19 85.76(10) . 2_646
N2 Cd1 C19 92.28(10) 4_576 2_646
O6 Cd1 C19 27.56(10) 2_646 2_646
O5 Cd1 C19 27.51(10) 2_646 2_646
C24 N1 C20 116.9(3) . .
C24 N1 Cd1 121.6(2) . .
C20 N1 Cd1 121.0(2) . .
C28 N2 C27 117.1(3) . .
C28 N2 Cd1 121.0(3) . 4_575
C27 N2 Cd1 121.9(2) . 4_575
C1 O1 Cd1 123.8(2) . .
C1 O2 Cd1 129.5(2) . 3_676
C3 O3 C2 117.5(3) . .
C15 O4 C18 118.7(3) . .
C19 O5 Cd1 90.1(2) . 2_656
C19 O6 Cd1 91.0(2) . 2_656

loop_
_geom_bond_atom_site_label_1
_geom_bond_atom_site_label_2
_geom_bond_distance
_geom_bond_site_symmetry_2
C1 O1 1.246(4) .
C1 O2 1.259(4) .
C1 C2 1.518(4) .
C2 O3 1.424(4) .
C3 O3 1.364(4) .
C3 C8 1.383(5) .
C3 C4 1.386(5) .
C4 C5 1.370(5) .
C5 C6 1.395(5) .
C6 C7 1.385(5) .
C6 C9 1.545(4) .
C7 C8 1.388(5) .
C9 C11 1.537(5) .
C9 C12 1.549(5) .
C9 C10 1.546(5) .
C10 F2 1.334(4) .
C10 F1 1.339(4) .
C10 F3 1.335(4) .
C11 F5 1.338(4) .
C11 F4 1.334(4) .
C11 F6 1.341(4) .
C12 C17 1.387(5) .
C12 C13 1.388(5) .
C13 C14 1.379(5) .
C14 C15 1.382(5) .
C15 C16 1.370(6) .
C15 O4 1.372(4) .
C16 C17 1.375(5) .
C18 O4 1.416(5) .
C18 C19 1.509(5) .
C19 O5 1.251(4) .
C19 O6 1.253(4) .
C19 Cd1 2.708(3) 2_656
C20 N1 1.340(4) .
C20 C21 1.372(5) .
C21 C22 1.389(5) .
C22 C23 1.381(5) .
C22 C25 1.481(5) .
C23 C24 1.369(5) .
C24 N1 1.331(4) .
C25 C29 1.377(5) .
C25 C26 1.389(5) .
C26 C27 1.383(5) .
C27 N2 1.328(5) .
C28 N2 1.323(5) .
C28 C29 1.381(5) .
Cd1 O1 2.237(2) .
Cd1 O2 2.277(3) 3_676
Cd1 N1 2.348(3) .
Cd1 N2 2.350(3) 4_576
Cd1 O6 2.378(2) 2_646
Cd1 O5 2.399(3) 2_646
Cd1 C19 2.708(4) 2_646
N2 Cd1 2.350(3) 4_575
O2 Cd1 2.277(3) 3_676
O5 Cd1 2.399(2) 2_656
O6 Cd1 2.378(2) 2_656

loop_
_geom_hbond_atom_site_label_D
_geom_hbond_atom_site_label_H
_geom_hbond_atom_site_label_A
_geom_hbond_distance_DH
_geom_hbond_distance_HA
_geom_hbond_distance_DA
_geom_hbond_angle_DHA
O7 H1W O2 0.849 2.064 2.910 173.74
